data_7001303
loop_
_publ_author_name
'Tang, Rowena Pui-Ling'
'Wong, Keith Man-Chung'
'Zhu, Nianyong'
'Yam, Vivian Wing-Wah'

_publ_section_title
;
 Luminescence, electrochemistry and host--guest properties of dinuclear
 platinum(II) terpyridyl complexes of sulfur-containing bridging ligands
;
_journal_coden_ASTM DTARAF
_journal_issue 20
_journal_name_full 'Dalton Transactions'
_journal_page_first 3911
_journal_page_last 3922
_journal_paper_doi 10.1039/b821264c
_journal_year 2009
_chemical_formula_sum 'C36 H26 F12 N6 P2 Pt2 S2'
_chemical_formula_weight 1286.87
_space_group_IT_number 2
_symmetry_cell_setting triclinic
_symmetry_Int_Tables_number 2
_symmetry_space_group_name_Hall '-P 1'
_symmetry_space_group_name_H-M 'P -1'
_audit_creation_date 'Mon May 6 03:13:12 2008'
_audit_creation_method 'from TEXRAY.INF file'
_cell_angle_alpha 105.638(7)
_cell_angle_beta 95.371(7)
_cell_angle_gamma 96.194(7)
_cell_formula_units_Z 2
_cell_length_a 8.5245(9)
_cell_length_b 13.522(2)
_cell_length_c 17.921(1)
_cell_measurement_reflns_used 25
_cell_measurement_temperature 301.2
_cell_measurement_theta_max 39.8
_cell_measurement_theta_min 37.6
_cell_volume 1961.3(4)
_computing_cell_refinement 'MSC/AFC Diffractometer Control'
_computing_data_collection 'MSC/AFC Diffractometer Control'
_computing_data_reduction teXsan
_computing_publication_material teXsan
_computing_structure_refinement teXsan
_computing_structure_solution 'DIRDIF92 (PATTY)'
_diffrn_ambient_temperature 301.2
_diffrn_measured_fraction_theta_full 0.997
_diffrn_measured_fraction_theta_max 0.997
_diffrn_measurement_device AFC7R
_diffrn_measurement_method 'omega scans with profile analysis'
_diffrn_orient_matrix_UB_11 0.00413
_diffrn_orient_matrix_UB_12 0.04342
_diffrn_orient_matrix_UB_13 0.05519
_diffrn_orient_matrix_UB_21 0.01914
_diffrn_orient_matrix_UB_22 0.06424
_diffrn_orient_matrix_UB_23 -0.01723
_diffrn_orient_matrix_UB_31 -0.11736
_diffrn_orient_matrix_UB_32 0.00109
_diffrn_orient_matrix_UB_33 -0.00846
_diffrn_radiation_monochromator graphite
_diffrn_radiation_source 'X-ray tube'
_diffrn_radiation_type MoKalpha
_diffrn_radiation_wavelength 0.7107
_diffrn_reflns_av_R_equivalents 0.0276
_diffrn_reflns_limit_h_max 10
_diffrn_reflns_limit_h_min -10
_diffrn_reflns_limit_k_max 16
_diffrn_reflns_limit_k_min 0
_diffrn_reflns_limit_l_max 20
_diffrn_reflns_limit_l_min -21
_diffrn_reflns_number 7208
_diffrn_reflns_theta_full 25.02
_diffrn_reflns_theta_max 25.02
_diffrn_standards_decay_% -1.55
_diffrn_standards_interval_count 300
_diffrn_standards_number 3
_exptl_absorpt_coefficient_mu 7.380
_exptl_absorpt_correction_T_max 1.000
_exptl_absorpt_correction_T_min 0.870
_exptl_absorpt_correction_type empirical
_exptl_absorpt_process_details psi-scan
_exptl_crystal_colour purple
_exptl_crystal_density_diffrn 2.179
_exptl_crystal_description needle
_exptl_crystal_F_000 1220.00
_exptl_crystal_size_max 0.400
_exptl_crystal_size_mid 0.150
_exptl_crystal_size_min 0.070
_refine_diff_density_max 0.82
_refine_diff_density_min -0.58
_refine_diff_density_rms 0.098
_refine_ls_extinction_method none
_refine_ls_goodness_of_fit_obs 1.214
_refine_ls_hydrogen_treatment noref
_refine_ls_matrix_type full
_refine_ls_number_parameters 541
_refine_ls_number_reflns 5288
_refine_ls_number_restraints 0
_refine_ls_R_factor_obs 0.0239
_refine_ls_shift/esd_max 0.0438
_refine_ls_structure_factor_coef F
_refine_ls_weighting_scheme sigma
_refine_ls_wR_factor_obs 0.0333
_reflns_number_observed 5288
_reflns_number_total 6888
_reflns_observed_criterion 3.00
_cod_data_source_file B821264C.txt
_cod_data_source_block afc947_Yam_Pt_Rownea_08032
_cod_depositor_comments
;
The following automatic conversions were performed:

'_atom_site_thermal_displace_type' tag value 'Uij' was replaced with
'Uani' value 86 times.

Automatic conversion script
Id: cif_fix_values 1646 2011-03-28 12:23:43Z adriana 
;
_cod_original_cell_volume 1961.3(8)
_cod_original_sg_symbol_H-M 'P -1 '
_cod_original_formula_sum 'C36 H26 F12 N6 P2 Pt2 S2 '
_cod_database_code 7001303

loop_
_symmetry_equiv_pos_as_xyz
' +x, +y, +z'
' -x, -y, -z'

loop_
_atom_site_aniso_label
_atom_site_aniso_U_11
_atom_site_aniso_U_22
_atom_site_aniso_U_33
_atom_site_aniso_U_12
_atom_site_aniso_U_13
_atom_site_aniso_U_23
Pt(1) 0.0411(1) 0.0444(1) 0.0430(1) 0.00622(9) 0.00231(9) 0.00985(9)
Pt(2) 0.0453(1) 0.0471(1) 0.0465(1) 0.00644(10) 0.00845(10) 0.0049(1)
S(1) 0.0488(8) 0.0650(9) 0.0447(8) 0.0068(7) -0.0003(6) 0.0063(7)
S(2) 0.0476(8) 0.073(1) 0.0554(9) 0.0017(7) 0.0051(7) 0.0071(8)
P(1) 0.065(1) 0.070(1) 0.063(1) 0.0215(9) 0.0143(8) 0.0305(9)
P(2) 0.082(1) 0.059(1) 0.0568(10) 0.0023(9) 0.0192(9) 0.0148(8)
F(1) 0.136(4) 0.159(5) 0.075(3) 0.092(4) 0.039(3) 0.050(3)
F(2) 0.094(3) 0.132(4) 0.096(3) 0.047(3) 0.029(3) 0.016(3)
F(3) 0.142(4) 0.133(4) 0.089(3) 0.063(4) 0.011(3) 0.051(3)
F(4) 0.185(6) 0.317(9) 0.110(4) 0.185(6) 0.073(4) 0.138(5)
F(5) 0.190(6) 0.103(4) 0.193(7) -0.056(4) 0.019(5) 0.032(4)
F(6) 0.144(5) 0.166(6) 0.149(5) -0.076(5) 0.029(4) -0.013(5)
F(7) 0.078(3) 0.130(4) 0.106(4) 0.019(3) 0.011(3) 0.009(3)
F(8) 0.086(3) 0.119(4) 0.148(5) -0.016(3) 0.021(3) 0.010(4)
F(9) 0.103(4) 0.079(3) 0.230(7) 0.008(3) 0.018(4) -0.016(4)
F(10) 0.180(6) 0.068(3) 0.236(8) 0.019(4) 0.052(5) 0.020(4)
F(11) 0.140(5) 0.235(7) 0.092(4) 0.044(5) 0.028(3) 0.090(4)
F(12) 0.191(7) 0.37(1) 0.102(5) 0.076(7) 0.062(5) 0.128(6)
N(1) 0.048(3) 0.045(3) 0.054(3) 0.008(2) 0.005(2) 0.019(2)
N(2) 0.041(2) 0.042(2) 0.044(2) 0.010(2) 0.006(2) 0.005(2)
N(3) 0.039(2) 0.054(3) 0.052(3) 0.005(2) 0.006(2) 0.015(2)
N(4) 0.054(3) 0.045(3) 0.057(3) 0.009(2) 0.008(2) 0.010(2)
N(5) 0.048(3) 0.046(3) 0.047(3) 0.009(2) 0.008(2) -0.003(2)
N(6) 0.055(3) 0.053(3) 0.052(3) 0.005(2) 0.015(2) 0.007(2)
C(1) 0.049(3) 0.061(4) 0.058(4) -0.008(3) 0.002(3) 0.010(3)
C(2) 0.056(4) 0.062(4) 0.076(5) -0.013(3) 0.001(3) 0.015(3)
C(3) 0.063(4) 0.077(5) 0.085(5) -0.006(4) 0.018(4) 0.032(4)
C(4) 0.057(4) 0.078(4) 0.062(4) 0.006(3) 0.022(3) 0.022(3)
C(5) 0.039(3) 0.059(3) 0.054(3) 0.010(3) 0.009(2) 0.015(3)
C(6) 0.047(3) 0.048(3) 0.050(3) 0.010(2) 0.010(3) 0.009(3)
C(7) 0.074(4) 0.076(5) 0.052(4) 0.004(4) 0.016(3) -0.001(3)
C(8) 0.103(6) 0.090(6) 0.055(4) -0.001(5) 0.024(4) -0.009(4)
C(9) 0.078(5) 0.056(4) 0.066(4) -0.002(3) 0.011(4) -0.003(3)
C(10) 0.049(3) 0.047(3) 0.059(3) 0.009(3) 0.011(3) 0.011(3)
C(11) 0.050(3) 0.045(3) 0.058(3) 0.011(3) 0.003(3) 0.013(3)
C(12) 0.061(4) 0.053(4) 0.075(4) 0.003(3) 0.007(3) 0.020(3)
C(13) 0.066(4) 0.060(4) 0.085(5) 0.001(3) 0.011(4) 0.031(4)
C(14) 0.071(4) 0.066(4) 0.071(4) 0.007(3) 0.010(3) 0.036(4)
C(15) 0.058(4) 0.057(4) 0.054(3) 0.008(3) 0.006(3) 0.020(3)
C(16) 0.055(3) 0.043(3) 0.038(3) 0.002(2) 0.002(2) 0.009(2)
C(17) 0.074(4) 0.046(3) 0.049(3) 0.004(3) 0.003(3) 0.016(3)
C(18) 0.076(4) 0.047(3) 0.061(4) 0.021(3) -0.005(3) 0.020(3)
C(19) 0.059(4) 0.056(4) 0.056(4) 0.019(3) -0.002(3) 0.012(3)
C(20) 0.055(3) 0.040(3) 0.046(3) -0.001(2) 0.000(3) 0.002(2)
C(21) 0.049(3) 0.047(3) 0.041(3) 0.000(2) -0.009(2) 0.005(2)
C(22) 0.068(4) 0.064(4) 0.068(4) 0.016(3) 0.007(3) 0.019(3)
C(23) 0.086(5) 0.061(4) 0.101(6) 0.010(4) 0.011(4) 0.037(4)
C(24) 0.087(5) 0.056(4) 0.110(6) 0.008(4) 0.021(5) 0.028(4)
C(25) 0.070(5) 0.056(4) 0.093(5) 0.006(3) 0.008(4) 0.011(4)
C(26) 0.055(4) 0.051(3) 0.061(4) 0.010(3) 0.013(3) 0.001(3)
C(27) 0.049(3) 0.057(4) 0.054(3) 0.011(3) 0.009(3) -0.001(3)
C(28) 0.059(4) 0.074(5) 0.059(4) 0.003(3) 0.006(3) -0.011(3)
C(29) 0.065(4) 0.098(6) 0.047(4) 0.005(4) 0.005(3) -0.004(4)
C(30) 0.067(4) 0.092(5) 0.048(4) 0.013(4) 0.008(3) 0.015(3)
C(31) 0.060(4) 0.062(4) 0.045(3) 0.016(3) 0.018(3) 0.011(3)
C(32) 0.060(4) 0.060(4) 0.052(4) 0.016(3) 0.020(3) 0.010(3)
C(33) 0.084(5) 0.077(5) 0.052(4) 0.020(4) 0.020(3) 0.023(3)
C(34) 0.109(6) 0.075(5) 0.078(5) 0.016(5) 0.038(5) 0.029(4)
C(35) 0.099(6) 0.071(5) 0.084(5) -0.012(4) 0.033(5) 0.017(4)
C(36) 0.071(4) 0.058(4) 0.064(4) -0.007(3) 0.016(3) 0.005(3)

loop_
_atom_site_label
_atom_site_fract_x
_atom_site_fract_y
_atom_site_fract_z
_atom_site_U_iso_or_equiv
_atom_site_thermal_displace_type
_atom_site_calc_flag
_atom_site_calc_attached_atom
Pt(1) 0.09239(2) 0.35150(2) 0.46825(1) 0.04351(6) Uani 1 ?
Pt(2) 0.39050(2) 0.08876(2) 0.06965(1) 0.04776(7) Uani 1 ?
S(1) 0.0503(2) 0.2476(1) 0.34028(8) 0.0552(4) Uani 1 ?
S(2) 0.5667(2) 0.1534(1) 0.18243(9) 0.0615(5) Uani 1 ?
P(1) 0.3220(2) 0.1673(1) 0.6658(1) 0.0626(5) Uani 1 ?
P(2) 0.1857(2) 0.4480(1) 0.1312(1) 0.0660(5) Uani 1 ?
F(1) 0.2102(6) 0.2228(4) 0.7241(2) 0.113(2) Uani 1 ?
F(2) 0.4281(5) 0.1076(4) 0.6057(3) 0.107(2) Uani 1 ?
F(3) 0.4016(7) 0.1278(4) 0.7337(3) 0.115(2) Uani 1 ?
F(4) 0.2486(7) 0.2093(6) 0.6014(3) 0.173(3) Uani 1 ?
F(5) 0.4553(8) 0.2603(5) 0.6912(4) 0.170(3) Uani 1 ?
F(6) 0.1977(7) 0.0705(5) 0.6433(4) 0.171(3) Uani 1 ?
F(7) 0.0000(5) 0.4238(4) 0.1143(3) 0.109(2) Uani 1 ?
F(8) 0.3727(6) 0.4712(4) 0.1484(3) 0.125(2) Uani 1 ?
F(9) 0.2005(6) 0.3303(4) 0.0996(4) 0.149(2) Uani 1 ?
F(10) 0.1713(8) 0.5652(4) 0.1636(5) 0.164(3) Uani 1 ?
F(11) 0.1774(7) 0.4398(6) 0.2146(3) 0.145(3) Uani 1 ?
F(12) 0.1912(9) 0.4587(8) 0.0487(4) 0.203(4) Uani 1 ?
N(1) 0.2414(5) 0.4702(3) 0.4527(3) 0.048(1) Uani 1 ?
N(2) 0.1336(5) 0.4406(3) 0.5765(2) 0.044(1) Uani 1 ?
N(3) -0.0405(5) 0.2615(4) 0.5200(3) 0.048(1) Uani 1 ?
N(4) 0.2904(6) -0.0462(4) 0.0844(3) 0.053(1) Uani 1 ?
N(5) 0.2464(5) 0.0366(4) -0.0288(3) 0.050(1) Uani 1 ?
N(6) 0.4449(6) 0.2044(4) 0.0208(3) 0.054(1) Uani 1 ?
C(1) -0.1216(7) 0.1673(5) 0.4873(4) 0.059(2) Uani 1 ?
C(2) -0.2028(8) 0.1133(5) 0.5292(4) 0.068(2) Uani 1 ?
C(3) -0.2001(8) 0.1576(6) 0.6079(4) 0.074(2) Uani 1 ?
C(4) -0.1200(7) 0.2544(5) 0.6421(4) 0.065(2) Uani 1 ?
C(5) -0.0379(6) 0.3046(4) 0.5982(3) 0.050(2) Uani 1 ?
C(6) 0.0641(6) 0.4056(4) 0.6306(3) 0.049(2) Uani 1 ?
C(7) 0.0949(8) 0.4660(6) 0.7077(4) 0.071(2) Uani 1 ?
C(8) 0.1973(10) 0.5578(6) 0.7252(4) 0.089(3) Uani 1 ?
C(9) 0.2671(8) 0.5907(5) 0.6664(4) 0.071(2) Uani 1 ?
C(10) 0.2340(7) 0.5294(4) 0.5919(3) 0.052(2) Uani 1 ?
C(11) 0.2942(7) 0.5462(4) 0.5208(3) 0.051(2) Uani 1 ?
C(12) 0.3980(7) 0.6316(5) 0.5220(4) 0.063(2) Uani 1 ?
C(13) 0.4479(8) 0.6408(5) 0.4522(4) 0.069(2) Uani 1 ?
C(14) 0.3918(8) 0.5657(5) 0.3842(4) 0.066(2) Uani 1 ?
C(15) 0.2897(7) 0.4807(5) 0.3859(3) 0.055(2) Uani 1 ?
C(16) 0.2329(7) 0.1950(4) 0.3337(3) 0.047(2) Uani 1 ?
C(17) 0.2936(8) 0.1501(4) 0.3892(3) 0.056(2) Uani 1 ?
C(18) 0.4353(8) 0.1084(4) 0.3822(4) 0.060(2) Uani 1 ?
C(19) 0.5152(7) 0.1104(5) 0.3193(4) 0.058(2) Uani 1 ?
C(20) 0.4582(7) 0.1530(4) 0.2621(3) 0.050(2) Uani 1 ?
C(21) 0.3162(6) 0.1973(4) 0.2697(3) 0.048(2) Uani 1 ?
C(22) 0.3215(8) -0.0863(5) 0.1435(4) 0.066(2) Uani 1 ?
C(23) 0.2456(9) -0.1813(6) 0.1453(5) 0.080(3) Uani 1 ?
C(24) 0.1335(10) -0.2370(5) 0.0849(5) 0.083(3) Uani 1 ?
C(25) 0.0969(8) -0.1972(5) 0.0221(5) 0.075(2) Uani 1 ?
C(26) 0.1779(7) -0.1023(5) 0.0227(4) 0.058(2) Uani 1 ?
C(27) 0.1546(7) -0.0541(5) -0.0416(3) 0.056(2) Uani 1 ?
C(28) 0.0523(8) -0.0925(5) -0.1121(4) 0.070(2) Uani 1 ?
C(29) 0.0531(8) -0.0351(6) -0.1645(4) 0.075(2) Uani 1 ?
C(30) 0.1499(8) 0.0570(6) -0.1503(4) 0.069(2) Uani 1 ?
C(31) 0.2481(7) 0.0946(5) -0.0796(3) 0.055(2) Uani 1 ?
C(32) 0.3587(7) 0.1906(5) -0.0504(3) 0.057(2) Uani 1 ?
C(33) 0.3777(9) 0.2642(6) -0.0906(4) 0.068(2) Uani 1 ?
C(34) 0.488(1) 0.3511(6) -0.0603(5) 0.084(3) Uani 1 ?
C(35) 0.5770(10) 0.3634(6) 0.0104(5) 0.086(3) Uani 1 ?
C(36) 0.5513(8) 0.2911(5) 0.0508(4) 0.067(2) Uani 1 ?
H(1) -0.1233 0.1366 0.4328 0.0716 Uani 1 ?
H(2) -0.2602 0.0463 0.5043 0.0816 Uani 1 ?
H(3) -0.2539 0.1202 0.6380 0.0877 Uani 1 ?
H(4) -0.1217 0.2870 0.6963 0.0766 Uani 1 ?
H(5) 0.0469 0.4445 0.7475 0.0855 Uani 1 ?
H(6) 0.2202 0.5997 0.7780 0.1067 Uani 1 ?
H(7) 0.3367 0.6548 0.6790 0.0858 Uani 1 ?
H(8) 0.4348 0.6835 0.5695 0.0749 Uani 1 ?
H(9) 0.5213 0.6992 0.4522 0.0832 Uani 1 ?
H(10) 0.4229 0.5725 0.3363 0.0789 Uani 1 ?
H(11) 0.2524 0.4279 0.3384 0.0674 Uani 1 ?
H(12) 0.2373 0.1468 0.4318 0.0668 Uani 1 ?
H(13) 0.4767 0.0783 0.4206 0.0711 Uani 1 ?
H(14) 0.6128 0.0827 0.3159 0.0692 Uani 1 ?
H(15) 0.2762 0.2283 0.2315 0.0586 Uani 1 ?
H(16) 0.3990 -0.0483 0.1858 0.0803 Uani 1 ?
H(17) 0.2709 -0.2074 0.1885 0.0945 Uani 1 ?
H(18) 0.0807 -0.3029 0.0850 0.0993 Uani 1 ?
H(19) 0.0177 -0.2340 -0.0198 0.0894 Uani 1 ?
H(20) -0.0162 -0.1563 -0.1233 0.0843 Uani 1 ?
H(21) -0.0153 -0.0607 -0.2127 0.0903 Uani 1 ?
H(22) 0.1498 0.0953 -0.1877 0.0829 Uani 1 ?
H(23) 0.3143 0.2544 -0.1395 0.0823 Uani 1 ?
H(24) 0.5031 0.4019 -0.0876 0.0997 Uani 1 ?
H(25) 0.6560 0.4222 0.0315 0.1046 Uani 1 ?
H(26) 0.6097 0.3025 0.1010 0.0815 Uani 1 ?

loop_
_atom_type_symbol
_atom_type_oxidation_number
_atom_type_number_in_cell
_atom_type_scat_dispersion_real
_atom_type_scat_dispersion_imag
_atom_type_scat_source
C 0 72 0.003 0.002 'International Tables'
H 0 52 0.000 0.000 'International Tables'
N 0 12 0.006 0.003 'International Tables'
F 0 24 0.017 0.010 'International Tables'
P 0 4 0.102 0.094 'International Tables'
S 0 4 0.125 0.123 'International Tables'
Pt 0 4 -1.703 8.390 'International Tables'

loop_
_geom_angle_atom_site_label_1
_geom_angle_atom_site_label_2
_geom_angle_atom_site_label_3
_geom_angle
_geom_angle_site_symmetry_1
_geom_angle_site_symmetry_2
_geom_angle_site_symmetry_3
_geom_angle_publ_flag
S(1) Pt(1) N(1) 98.1(1) ? ? ? yes
S(1) Pt(1) N(2) 178.6(1) ? ? ? yes
S(1) Pt(1) N(3) 100.3(1) ? ? ? yes
N(1) Pt(1) N(2) 80.8(2) ? ? ? yes
N(1) Pt(1) N(3) 161.5(2) ? ? ? yes
N(2) Pt(1) N(3) 80.8(2) ? ? ? yes
S(2) Pt(2) N(4) 101.3(1) ? ? ? yes
S(2) Pt(2) N(5) 177.5(1) ? ? ? yes
S(2) Pt(2) N(6) 97.5(1) ? ? ? yes
N(4) Pt(2) N(5) 80.8(2) ? ? ? yes
N(4) Pt(2) N(6) 161.1(2) ? ? ? yes
N(5) Pt(2) N(6) 80.3(2) ? ? ? yes
Pt(1) S(1) C(16) 100.7(2) ? ? ? yes
Pt(2) S(2) C(20) 107.4(2) ? ? ? yes
F(1) P(1) F(2) 177.5(3) ? ? ? yes
F(1) P(1) F(3) 88.7(3) ? ? ? yes
F(1) P(1) F(4) 91.0(3) ? ? ? yes
F(1) P(1) F(5) 93.4(4) ? ? ? yes
F(1) P(1) F(6) 88.2(3) ? ? ? yes
F(2) P(1) F(3) 91.8(3) ? ? ? yes
F(2) P(1) F(4) 88.6(3) ? ? ? yes
F(2) P(1) F(5) 89.1(3) ? ? ? yes
F(2) P(1) F(6) 89.3(3) ? ? ? yes
F(3) P(1) F(4) 178.0(4) ? ? ? yes
F(3) P(1) F(5) 87.2(4) ? ? ? yes
F(3) P(1) F(6) 89.0(4) ? ? ? yes
F(4) P(1) F(5) 90.8(4) ? ? ? yes
F(4) P(1) F(6) 93.0(4) ? ? ? yes
F(5) P(1) F(6) 175.8(5) ? ? ? yes
F(7) P(2) F(8) 179.3(3) ? ? ? yes
F(7) P(2) F(9) 90.8(3) ? ? ? yes
F(7) P(2) F(10) 89.4(3) ? ? ? yes
F(7) P(2) F(11) 89.6(3) ? ? ? yes
F(7) P(2) F(12) 89.7(4) ? ? ? yes
F(8) P(2) F(9) 88.6(3) ? ? ? yes
F(8) P(2) F(10) 91.2(3) ? ? ? yes
F(8) P(2) F(11) 90.1(3) ? ? ? yes
F(8) P(2) F(12) 90.7(4) ? ? ? yes
F(9) P(2) F(10) 179.4(4) ? ? ? yes
F(9) P(2) F(11) 92.0(4) ? ? ? yes
F(9) P(2) F(12) 89.3(5) ? ? ? yes
F(10) P(2) F(11) 87.3(4) ? ? ? yes
F(10) P(2) F(12) 91.3(4) ? ? ? yes
F(11) P(2) F(12) 178.5(4) ? ? ? yes
Pt(1) N(1) C(11) 112.7(4) ? ? ? yes
Pt(1) N(1) C(15) 128.0(4) ? ? ? yes
C(11) N(1) C(15) 119.3(5) ? ? ? yes
Pt(1) N(2) C(6) 117.1(3) ? ? ? yes
Pt(1) N(2) C(10) 118.1(4) ? ? ? yes
C(6) N(2) C(10) 124.7(5) ? ? ? yes
Pt(1) N(3) C(1) 128.1(4) ? ? ? yes
Pt(1) N(3) C(5) 113.4(4) ? ? ? yes
C(1) N(3) C(5) 118.5(5) ? ? ? yes
Pt(2) N(4) C(22) 128.6(4) ? ? ? yes
Pt(2) N(4) C(26) 113.1(4) ? ? ? yes
C(22) N(4) C(26) 118.3(5) ? ? ? yes
Pt(2) N(5) C(27) 117.9(4) ? ? ? yes
Pt(2) N(5) C(31) 117.8(4) ? ? ? yes
C(27) N(5) C(31) 124.3(5) ? ? ? yes
Pt(2) N(6) C(32) 113.6(4) ? ? ? yes
Pt(2) N(6) C(36) 127.8(4) ? ? ? yes
C(32) N(6) C(36) 118.6(5) ? ? ? yes
N(3) C(1) C(2) 122.4(6) ? ? ? yes
N(3) C(1) H(1) 118.9 ? ? ? no
C(2) C(1) H(1) 118.6 ? ? ? no
C(1) C(2) C(3) 118.7(6) ? ? ? yes
C(1) C(2) H(2) 120.6 ? ? ? no
C(3) C(2) H(2) 120.7 ? ? ? no
C(2) C(3) C(4) 119.9(6) ? ? ? yes
C(2) C(3) H(3) 119.6 ? ? ? no
C(4) C(3) H(3) 120.5 ? ? ? no
C(3) C(4) C(5) 119.3(6) ? ? ? yes
C(3) C(4) H(4) 120.4 ? ? ? no
C(5) C(4) H(4) 120.3 ? ? ? no
N(3) C(5) C(4) 121.2(5) ? ? ? yes
N(3) C(5) C(6) 114.9(5) ? ? ? yes
C(4) C(5) C(6) 123.8(6) ? ? ? yes
N(2) C(6) C(5) 113.7(5) ? ? ? yes
N(2) C(6) C(7) 118.1(5) ? ? ? yes
C(5) C(6) C(7) 128.3(6) ? ? ? yes
C(6) C(7) C(8) 118.5(6) ? ? ? yes
C(6) C(7) H(5) 120.6 ? ? ? no
C(8) C(7) H(5) 120.8 ? ? ? no
C(7) C(8) C(9) 121.1(6) ? ? ? yes
C(7) C(8) H(6) 119.3 ? ? ? no
C(9) C(8) H(6) 119.6 ? ? ? no
C(8) C(9) C(10) 118.5(6) ? ? ? yes
C(8) C(9) H(7) 120.5 ? ? ? no
C(10) C(9) H(7) 121.0 ? ? ? no
N(2) C(10) C(9) 119.1(6) ? ? ? yes
N(2) C(10) C(11) 112.4(5) ? ? ? yes
C(9) C(10) C(11) 128.5(6) ? ? ? yes
N(1) C(11) C(10) 116.0(5) ? ? ? yes
N(1) C(11) C(12) 121.0(6) ? ? ? yes
C(10) C(11) C(12) 123.0(5) ? ? ? yes
C(11) C(12) C(13) 118.9(6) ? ? ? yes
C(11) C(12) H(8) 120.5 ? ? ? no
C(13) C(12) H(8) 120.6 ? ? ? no
C(12) C(13) C(14) 119.6(6) ? ? ? yes
C(12) C(13) H(9) 119.8 ? ? ? no
C(14) C(13) H(9) 120.6 ? ? ? no
C(13) C(14) C(15) 119.5(6) ? ? ? yes
C(13) C(14) H(10) 120.0 ? ? ? no
C(15) C(14) H(10) 120.5 ? ? ? no
N(1) C(15) C(14) 121.7(6) ? ? ? yes
N(1) C(15) H(11) 119.2 ? ? ? no
C(14) C(15) H(11) 119.2 ? ? ? no
S(1) C(16) C(17) 121.6(4) ? ? ? yes
S(1) C(16) C(21) 119.1(4) ? ? ? yes
C(17) C(16) C(21) 119.2(5) ? ? ? yes
C(16) C(17) C(18) 120.6(6) ? ? ? yes
C(16) C(17) H(12) 119.8 ? ? ? no
C(18) C(17) H(12) 119.6 ? ? ? no
C(17) C(18) C(19) 119.8(5) ? ? ? yes
C(17) C(18) H(13) 120.1 ? ? ? no
C(19) C(18) H(13) 120.0 ? ? ? no
C(18) C(19) C(20) 121.7(5) ? ? ? yes
C(18) C(19) H(14) 118.8 ? ? ? no
C(20) C(19) H(14) 119.5 ? ? ? no
S(2) C(20) C(19) 119.6(5) ? ? ? yes
S(2) C(20) C(21) 121.7(4) ? ? ? yes
C(19) C(20) C(21) 118.8(5) ? ? ? yes
C(16) C(21) C(20) 120.0(5) ? ? ? yes
C(16) C(21) H(15) 120.0 ? ? ? no
C(20) C(21) H(15) 120.1 ? ? ? no
N(4) C(22) C(23) 122.6(6) ? ? ? yes
N(4) C(22) H(16) 118.5 ? ? ? no
C(23) C(22) H(16) 118.9 ? ? ? no
C(22) C(23) C(24) 119.6(7) ? ? ? yes
C(22) C(23) H(17) 120.2 ? ? ? no
C(24) C(23) H(17) 120.2 ? ? ? no
C(23) C(24) C(25) 119.5(7) ? ? ? yes
C(23) C(24) H(18) 120.8 ? ? ? no
C(25) C(24) H(18) 119.8 ? ? ? no
C(24) C(25) C(26) 118.6(7) ? ? ? yes
C(24) C(25) H(19) 120.7 ? ? ? no
C(26) C(25) H(19) 120.7 ? ? ? no
N(4) C(26) C(25) 121.4(6) ? ? ? yes
N(4) C(26) C(27) 114.8(5) ? ? ? yes
C(25) C(26) C(27) 123.8(6) ? ? ? yes
N(5) C(27) C(26) 113.4(5) ? ? ? yes
N(5) C(27) C(28) 118.4(6) ? ? ? yes
C(26) C(27) C(28) 128.3(6) ? ? ? yes
C(27) C(28) C(29) 118.2(6) ? ? ? yes
C(27) C(28) H(20) 121.2 ? ? ? no
C(29) C(28) H(20) 120.7 ? ? ? no
C(28) C(29) C(30) 122.3(6) ? ? ? yes
C(28) C(29) H(21) 118.9 ? ? ? no
C(30) C(29) H(21) 118.9 ? ? ? no
C(29) C(30) C(31) 118.7(6) ? ? ? yes
C(29) C(30) H(22) 121.0 ? ? ? no
C(31) C(30) H(22) 120.3 ? ? ? no
N(5) C(31) C(30) 118.2(6) ? ? ? yes
N(5) C(31) C(32) 112.7(5) ? ? ? yes
C(30) C(31) C(32) 129.1(6) ? ? ? yes
N(6) C(32) C(31) 115.6(5) ? ? ? yes
N(6) C(32) C(33) 121.0(6) ? ? ? yes
C(31) C(32) C(33) 123.4(6) ? ? ? yes
C(32) C(33) C(34) 119.9(7) ? ? ? yes
C(32) C(33) H(23) 120.0 ? ? ? no
C(34) C(33) H(23) 120.1 ? ? ? no
C(33) C(34) C(35) 118.8(7) ? ? ? yes
C(33) C(34) H(24) 120.7 ? ? ? no
C(35) C(34) H(24) 120.5 ? ? ? no
C(34) C(35) C(36) 120.2(7) ? ? ? yes
C(34) C(35) H(25) 119.8 ? ? ? no
C(36) C(35) H(25) 120.0 ? ? ? no
N(6) C(36) C(35) 121.4(7) ? ? ? yes
N(6) C(36) H(26) 119.3 ? ? ? no
C(35) C(36) H(26) 119.2 ? ? ? no

loop_
_geom_bond_atom_site_label_1
_geom_bond_atom_site_label_2
_geom_bond_distance
_geom_bond_site_symmetry_1
_geom_bond_site_symmetry_2
_geom_bond_publ_flag
Pt(1) S(1) 2.316(1) ? ? yes
Pt(1) N(1) 2.034(4) ? ? yes
Pt(1) N(2) 1.965(4) ? ? yes
Pt(1) N(3) 2.032(4) ? ? yes
Pt(2) S(2) 2.303(2) ? ? yes
Pt(2) N(4) 2.024(5) ? ? yes
Pt(2) N(5) 1.964(4) ? ? yes
Pt(2) N(6) 2.021(5) ? ? yes
S(1) C(16) 1.781(6) ? ? yes
S(2) C(20) 1.774(6) ? ? yes
P(1) F(1) 1.574(4) ? ? yes
P(1) F(2) 1.582(4) ? ? yes
P(1) F(3) 1.581(5) ? ? yes
P(1) F(4) 1.531(5) ? ? yes
P(1) F(5) 1.538(6) ? ? yes
P(1) F(6) 1.528(6) ? ? yes
P(2) F(7) 1.565(5) ? ? yes
P(2) F(8) 1.576(5) ? ? yes
P(2) F(9) 1.563(5) ? ? yes
P(2) F(10) 1.557(5) ? ? yes
P(2) F(11) 1.536(5) ? ? yes
P(2) F(12) 1.528(6) ? ? yes
N(1) C(11) 1.368(7) ? ? yes
N(1) C(15) 1.338(7) ? ? yes
N(2) C(6) 1.345(7) ? ? yes
N(2) C(10) 1.344(7) ? ? yes
N(3) C(1) 1.332(7) ? ? yes
N(3) C(5) 1.362(7) ? ? yes
N(4) C(22) 1.333(8) ? ? yes
N(4) C(26) 1.382(7) ? ? yes
N(5) C(27) 1.333(7) ? ? yes
N(5) C(31) 1.351(7) ? ? yes
N(6) C(32) 1.367(8) ? ? yes
N(6) C(36) 1.350(7) ? ? yes
C(1) C(2) 1.363(9) ? ? yes
C(1) H(1) 0.952 ? ? no
C(2) C(3) 1.372(10) ? ? yes
C(2) H(2) 0.951 ? ? no
C(3) C(4) 1.360(9) ? ? yes
C(3) H(3) 0.949 ? ? no
C(4) C(5) 1.364(8) ? ? yes
C(4) H(4) 0.954 ? ? no
C(5) C(6) 1.476(8) ? ? yes
C(6) C(7) 1.387(8) ? ? yes
C(7) C(8) 1.380(10) ? ? yes
C(7) H(5) 0.949 ? ? no
C(8) C(9) 1.407(10) ? ? yes
C(8) H(6) 0.952 ? ? no
C(9) C(10) 1.353(8) ? ? yes
C(9) H(7) 0.955 ? ? no
C(10) C(11) 1.480(8) ? ? yes
C(11) C(12) 1.372(8) ? ? yes
C(12) C(13) 1.390(9) ? ? yes
C(12) H(8) 0.947 ? ? no
C(13) C(14) 1.366(9) ? ? yes
C(13) H(9) 0.953 ? ? no
C(14) C(15) 1.373(8) ? ? yes
C(14) H(10) 0.947 ? ? no
C(15) H(11) 0.953 ? ? no
C(16) C(17) 1.386(8) ? ? yes
C(16) C(21) 1.411(8) ? ? yes
C(17) C(18) 1.389(8) ? ? yes
C(17) H(12) 0.948 ? ? no
C(18) C(19) 1.375(9) ? ? yes
C(18) H(13) 0.949 ? ? no
C(19) C(20) 1.380(8) ? ? yes
C(19) H(14) 0.950 ? ? no
C(20) C(21) 1.409(8) ? ? yes
C(21) H(15) 0.949 ? ? no
C(22) C(23) 1.384(9) ? ? yes
C(22) H(16) 0.948 ? ? no
C(23) C(24) 1.36(1) ? ? yes
C(23) H(17) 0.950 ? ? no
C(24) C(25) 1.40(1) ? ? yes
C(24) H(18) 0.954 ? ? no
C(25) C(26) 1.387(9) ? ? yes
C(25) H(19) 0.948 ? ? no
C(26) C(27) 1.477(9) ? ? yes
C(27) C(28) 1.403(9) ? ? yes
C(28) C(29) 1.370(10) ? ? yes
C(28) H(20) 0.950 ? ? no
C(29) C(30) 1.365(10) ? ? yes
C(29) H(21) 0.953 ? ? no
C(30) C(31) 1.388(8) ? ? yes
C(30) H(22) 0.950 ? ? no
C(31) C(32) 1.458(8) ? ? yes
C(32) C(33) 1.382(8) ? ? yes
C(33) C(34) 1.37(1) ? ? yes
C(33) H(23) 0.955 ? ? no
C(34) C(35) 1.37(1) ? ? yes
C(34) H(24) 0.950 ? ? no
C(35) C(36) 1.376(10) ? ? yes
C(35) H(25) 0.951 ? ? no
C(36) H(26) 0.952 ? ? no
